data_7238752
loop_
_publ_author_name
'Washizaki, T.'
'Ishikawa, R.'
'Yoneda, K.'
'Kitagawa, S.'
'Kaizaki, S.'
'Fuyuhiro, A.'
'Kawata, S.'

_publ_section_title
;
 Reversible solid-state hydration and dehydration process involving anion
 transfer in a self-assembled Cu2 system
;
_journal_issue 32
_journal_name_full 'RSC Advances'
_journal_page_first 12169
_journal_paper_doi 10.1039/c2ra21865h
_journal_volume 2
_journal_year 2012
_chemical_formula_moiety 'C26 H18 Br2 Cu2 N8 '
_chemical_formula_sum 'C26 H18 Br2 Cu2 N8'
_chemical_formula_weight 729.38
_space_group_IT_number 2
_space_group_name_Hall '-P 1'
_space_group_name_H-M_alt 'P -1'
_symmetry_cell_setting triclinic
_symmetry_Int_Tables_number 2
_symmetry_space_group_name_Hall '-P 1'
_symmetry_space_group_name_H-M 'P -1'
_cell_angle_alpha 100.78(4)
_cell_angle_beta 96.00(3)
_cell_angle_gamma 94.43(4)
_cell_formula_units_Z 2
_cell_length_a 9.105(14)
_cell_length_b 12.40(2)
_cell_length_c 12.57(2)
_cell_measurement_reflns_used 2262
_cell_measurement_temperature 200.1
_cell_measurement_theta_max 27.5
_cell_measurement_theta_min 3.1
_cell_volume 1380(4)
_computing_cell_refinement CrystalClear
_computing_data_collection CrystalClear
_computing_data_reduction CrystalStructure
_computing_publication_material 'CrystalStructure 3.8'
_computing_structure_refinement SHELXL
_computing_structure_solution SHELXS97
_diffrn_ambient_temperature 343
_diffrn_detector_area_resol_mean 7.31
_diffrn_measured_fraction_theta_full 0.975
_diffrn_measured_fraction_theta_max 0.975
_diffrn_measurement_device_type 'Rigaku Mercury'
_diffrn_measurement_method \w
_diffrn_radiation_type 'Mo K\a'
_diffrn_radiation_wavelength 0.71070
_diffrn_reflns_av_R_equivalents 0.183
_diffrn_reflns_limit_h_max 11
_diffrn_reflns_limit_h_min -11
_diffrn_reflns_limit_k_max 16
_diffrn_reflns_limit_k_min -15
_diffrn_reflns_limit_l_max 16
_diffrn_reflns_limit_l_min -16
_diffrn_reflns_number 13228
_diffrn_reflns_theta_full 27.64
_diffrn_reflns_theta_max 27.64
_exptl_absorpt_coefficient_mu 4.478
_exptl_absorpt_correction_T_max 0.639
_exptl_absorpt_correction_T_min 0.425
_exptl_absorpt_correction_type multi-scan
_exptl_absorpt_process_details 'Jacobson, R. (1998) Private communication'
_exptl_crystal_colour green
_exptl_crystal_density_diffrn 1.756
_exptl_crystal_density_method 'not measured'
_exptl_crystal_description platelet
_exptl_crystal_F_000 716.00
_exptl_crystal_size_max 0.20
_exptl_crystal_size_mid 0.20
_exptl_crystal_size_min 0.10
_refine_diff_density_max 4.84
_refine_diff_density_min -2.20
_refine_ls_extinction_method none
_refine_ls_goodness_of_fit_ref 1.476
_refine_ls_number_parameters 174
_refine_ls_number_reflns 6263
_refine_ls_R_factor_gt 0.3495
_refine_ls_shift/su_max 2.7380
_refine_ls_structure_factor_coef Fsqd
_refine_ls_weighting_details 'w = 1/[\s^2^(Fo^2^)+(0.2000P)^2^+0.0000P] where P=(Fo^2^+2Fc^2^)/3'
_refine_ls_weighting_scheme calc
_refine_ls_wR_factor_ref 0.6973
_reflns_number_gt 1655
_reflns_number_total 6263
_reflns_threshold_expression F^2^>2.0\s(F^2^)
_cod_data_source_file c2ra21865h.txt
_cod_data_source_block '_synCu2(bpypz)2Br2'
_cod_original_cell_volume 1379(4)
_cod_original_formula_sum 'C26 H18 Br2 Cu2 N8 '
_cod_database_code 7238752

loop_
_symmetry_equiv_pos_site_id
_symmetry_equiv_pos_as_xyz
1 +X,+Y,+Z
2 -X,-Y,-Z

loop_
_atom_site_label
_atom_site_type_symbol
_atom_site_fract_x
_atom_site_fract_y
_atom_site_fract_z
_atom_site_U_iso_or_equiv
_atom_site_adp_type
_atom_site_occupancy
_atom_site_symmetry_multiplicity
_atom_site_calc_flag
Br(1) Br 0.2029(4) 0.3865(3) 0.8729(3) 0.105(2) Uani 1.00 1 d
Br(2) Br 0.4035(5) 0.0058(3) 0.6753(4) 0.111(2) Uani 1.00 1 d
Cu(1) Cu 0.0292(5) 0.2220(3) 0.9134(4) 0.103(2) Uani 1.00 1 d
Cu(2) Cu 0.1781(5) -0.0555(4) 0.7710(4) 0.108(2) Uani 1.00 1 d
N(1) N 0.053(3) 0.276(3) 1.086(2) 0.097(10) Uiso 1.00 1 d
N(2) N 0.155(4) 0.117(3) 0.966(3) 0.121(12) Uiso 1.00 1 d
N(3) N 0.206(3) 0.013(2) 0.942(2) 0.095(10) Uiso 1.00 1 d
N(4) N 0.289(3) -0.160(2) 0.849(2) 0.085(9) Uiso 1.00 1 d
N(5) N -0.163(3) 0.273(2) 0.862(2) 0.096(10) Uiso 1.00 1 d
N(6) N -0.039(3) 0.116(2) 0.786(2) 0.090(9) Uiso 1.00 1 d
N(7) N 0.008(3) 0.031(2) 0.731(2) 0.080(8) Uiso 1.00 1 d
N(8) N 0.066(4) -0.167(3) 0.618(3) 0.116(11) Uiso 1.00 1 d
C(1) C 0.018(7) 0.361(6) 1.135(6) 0.18(2) Uiso 1.00 1 d
C(2) C 0.043(3) 0.431(2) 1.233(2) 0.059(8) Uiso 1.00 1 d
C(3) C 0.153(6) 0.373(5) 1.291(4) 0.15(2) Uiso 1.00 1 d
C(4) C 0.214(5) 0.256(4) 1.269(4) 0.140(18) Uiso 1.00 1 d
C(5) C 0.160(3) 0.234(2) 1.143(2) 0.067(9) Uiso 1.00 1 d
C(6) C 0.209(3) 0.125(2) 1.076(2) 0.054(8) Uiso 1.00 1 d
C(7) C 0.291(4) 0.042(3) 1.105(3) 0.105(13) Uiso 1.00 1 d
C(8) C 0.2917(18) -0.0078(13) 1.0006(14) 0.000(3) Uiso 1.00 1 d
C(9) C 0.349(3) -0.129(2) 0.955(2) 0.060(8) Uiso 1.00 1 d
C(10) C 0.434(3) -0.170(2) 1.041(2) 0.060(8) Uiso 1.00 1 d
C(11) C 0.526(6) -0.256(5) 0.982(4) 0.16(2) Uiso 1.00 1 d
C(12) C 0.430(5) -0.322(4) 0.873(3) 0.110(14) Uiso 1.00 1 d
C(13) C 0.352(4) -0.234(4) 0.838(3) 0.107(14) Uiso 1.00 1 d
C(14) C -0.209(4) 0.384(3) 0.855(3) 0.084(11) Uiso 1.00 1 d
C(15) C -0.340(4) 0.428(3) 0.829(3) 0.093(12) Uiso 1.00 1 d
C(16) C -0.444(5) 0.355(4) 0.744(4) 0.127(16) Uiso 1.00 1 d
C(17) C -0.355(4) 0.271(3) 0.702(3) 0.098(13) Uiso 1.00 1 d
C(18) C -0.226(7) 0.234(5) 0.750(5) 0.16(2) Uiso 1.00 1 d
C(19) C -0.147(4) 0.132(3) 0.714(3) 0.091(12) Uiso 1.00 1 d
C(20) C -0.205(5) 0.064(4) 0.631(4) 0.115(15) Uiso 1.00 1 d
C(21) C -0.0852(18) -0.0170(12) 0.6487(13) 0.000(3) Uiso 1.00 1 d
C(22) C -0.073(4) -0.133(3) 0.570(3) 0.090(11) Uiso 1.00 1 d
C(23) C -0.139(4) -0.168(3) 0.457(3) 0.083(11) Uiso 1.00 1 d
C(24) C -0.054(6) -0.270(5) 0.442(4) 0.145(19) Uiso 1.00 1 d
C(25) C 0.068(4) -0.324(3) 0.497(3) 0.096(12) Uiso 1.00 1 d
C(26) C 0.165(6) -0.250(5) 0.590(5) 0.16(2) Uiso 1.00 1 d

loop_
_atom_site_aniso_label
_atom_site_aniso_U_11
_atom_site_aniso_U_22
_atom_site_aniso_U_33
_atom_site_aniso_U_12
_atom_site_aniso_U_13
_atom_site_aniso_U_23
Br(1) 0.106(3) 0.065(2) 0.119(3) 0.027(2) -0.003(2) -0.040(2)
Br(2) 0.102(3) 0.093(3) 0.118(3) 0.026(2) -0.006(2) -0.030(2)
Cu(1) 0.101(3) 0.061(3) 0.125(4) 0.034(2) -0.003(3) -0.035(2)
Cu(2) 0.102(4) 0.072(3) 0.127(4) 0.039(2) -0.005(3) -0.040(3)

loop_
_atom_type_symbol
_atom_type_description
_atom_type_scat_dispersion_real
_atom_type_scat_dispersion_imag
_atom_type_scat_source
C C 0.003 0.002
;
International Tables for Crystallography
(1992, Vol. C, Tables 4.2.6.8 and 6.1.1.4)
;
H H 0.000 0.000
;
International Tables for Crystallography
(1992, Vol. C, Table 6.1.1.4)
;
Cu Cu 0.320 1.265
;
International Tables for Crystallography
(1992, Vol. C, Tables 4.2.6.8 and 6.1.1.4)
;
N N 0.006 0.003
;
International Tables for Crystallography
(1992, Vol. C, Tables 4.2.6.8 and 6.1.1.4)
;
Br Br -0.290 2.459
;
International Tables for Crystallography
(1992, Vol. C, Tables 4.2.6.8 and 6.1.1.4)
;

loop_
_geom_angle_atom_site_label_1
_geom_angle_atom_site_label_2
_geom_angle_atom_site_label_3
_geom_angle
_geom_angle_publ_flag
Br(1) Cu(1) N(1) 96.3(10) yes
Br(1) Cu(1) N(2) 108.1(11) yes
Br(1) Cu(1) N(5) 96.9(10) yes
Br(1) Cu(1) N(6) 112.3(11) yes
N(1) Cu(1) N(2) 77.0(15) yes
N(1) Cu(1) N(5) 104.3(14) yes
N(1) Cu(1) N(6) 151.1(15) yes
N(2) Cu(1) N(5) 154.7(15) yes
N(2) Cu(1) N(6) 89.8(15) yes
N(5) Cu(1) N(6) 77.2(14) yes
Br(2) Cu(2) N(3) 112.1(9) yes
Br(2) Cu(2) N(4) 94.9(9) yes
Br(2) Cu(2) N(7) 107.6(9) yes
Br(2) Cu(2) N(8) 93.1(10) yes
N(3) Cu(2) N(4) 72.0(13) yes
N(3) Cu(2) N(7) 96.5(12) yes
N(3) Cu(2) N(8) 154.5(14) yes
N(4) Cu(2) N(7) 157.4(13) yes
N(4) Cu(2) N(8) 103.0(13) yes
N(7) Cu(2) N(8) 78.8(13) yes
Cu(1) N(1) C(1) 127(4) yes
Cu(1) N(1) C(5) 116(2) yes
C(1) N(1) C(5) 112(4) yes
Cu(1) N(2) N(3) 146(2) yes
Cu(1) N(2) C(6) 124(2) yes
N(3) N(2) C(6) 89(3) yes
Cu(2) N(3) N(2) 113(2) yes
Cu(2) N(3) C(8) 124(2) yes
N(2) N(3) C(8) 118(2) yes
Cu(2) N(4) C(9) 122(2) yes
Cu(2) N(4) C(13) 145(3) yes
C(9) N(4) C(13) 91(3) yes
Cu(1) N(5) C(14) 132(2) yes
Cu(1) N(5) C(18) 119(3) yes
C(14) N(5) C(18) 89(3) yes
Cu(1) N(6) N(7) 137(2) yes
Cu(1) N(6) C(19) 122(2) yes
N(7) N(6) C(19) 99(3) yes
Cu(2) N(7) N(6) 130(2) yes
Cu(2) N(7) C(21) 116(2) yes
N(6) N(7) C(21) 113(2) yes
Cu(2) N(8) C(22) 116(2) yes
Cu(2) N(8) C(26) 106(3) yes
C(22) N(8) C(26) 137(3) yes
N(1) C(1) C(2) 143(6) yes
C(1) C(2) C(3) 100(4) yes
C(2) C(3) C(4) 136(4) yes
C(3) C(4) C(5) 94(4) yes
N(1) C(5) C(4) 131(3) yes
N(1) C(5) C(6) 112(2) yes
C(4) C(5) C(6) 114(3) yes
N(2) C(6) C(5) 108(2) yes
N(2) C(6) C(7) 119(3) yes
C(5) C(6) C(7) 133(3) yes
C(6) C(7) C(8) 93(3) yes
N(3) C(8) C(7) 116(3) yes
N(3) C(8) C(9) 111(2) yes
C(7) C(8) C(9) 127(2) yes
N(4) C(9) C(8) 106(2) yes
N(4) C(9) C(10) 142(3) yes
N(4) C(9) C(13) 39(2) yes
C(8) C(9) C(10) 112(2) yes
C(8) C(9) C(13) 144(2) yes
C(10) C(9) C(13) 103(2) yes
C(9) C(10) C(11) 106(3) yes
C(10) C(11) C(12) 109(4) yes
C(11) C(12) C(13) 101(4) yes
N(4) C(13) C(9) 50(2) yes
N(4) C(13) C(12) 156(5) yes
C(9) C(13) C(12) 108(3) yes
N(5) C(14) C(15) 136(3) yes
C(14) C(15) C(16) 114(3) yes
C(15) C(16) C(17) 103(4) yes
C(16) C(17) C(18) 131(4) yes
N(5) C(18) C(17) 124(5) yes
N(5) C(18) C(19) 104(4) yes
C(17) C(18) C(19) 131(4) yes
N(6) C(19) C(18) 115(3) yes
N(6) C(19) C(20) 126(4) yes
C(18) C(19) C(20) 118(4) yes
C(19) C(20) C(21) 91(3) yes
N(7) C(21) C(20) 108(2) yes
N(7) C(21) C(22) 127(2) yes
C(20) C(21) C(22) 126(2) yes
N(8) C(22) C(21) 102(2) yes
N(8) C(22) C(23) 126(3) yes
C(21) C(22) C(23) 126(3) yes
C(22) C(23) C(24) 92(3) yes
C(23) C(24) C(25) 142(4) yes
C(24) C(25) C(26) 115(4) yes
N(8) C(26) C(25) 99(4) yes

loop_
_geom_bond_atom_site_label_1
_geom_bond_atom_site_label_2
_geom_bond_distance
_geom_bond_publ_flag
Br(1) Cu(1) 2.642(6) yes
Br(2) Cu(2) 2.618(7) yes
Cu(1) N(1) 2.12(3) yes
Cu(1) N(2) 1.95(4) yes
Cu(1) N(5) 2.00(3) yes
Cu(1) N(6) 1.89(2) yes
Cu(2) N(3) 2.13(3) yes
Cu(2) N(4) 2.03(3) yes
Cu(2) N(7) 2.03(3) yes
Cu(2) N(8) 2.24(3) yes
N(1) C(1) 1.20(8) yes
N(1) C(5) 1.34(5) yes
N(2) N(3) 1.41(5) yes
N(2) C(6) 1.41(5) yes
N(3) C(8) 1.09(3) yes
N(4) C(9) 1.37(4) yes
N(4) C(13) 1.11(6) yes
N(5) C(14) 1.49(5) yes
N(5) C(18) 1.43(6) yes
N(6) N(7) 1.27(4) yes
N(6) C(19) 1.32(5) yes
N(7) C(21) 1.29(3) yes
N(8) C(22) 1.47(5) yes
N(8) C(26) 1.45(7) yes
C(1) C(2) 1.36(7) yes
C(2) C(3) 1.49(7) yes
C(3) C(4) 1.57(8) yes
C(4) C(5) 1.57(6) yes
C(5) C(6) 1.59(4) yes
C(6) C(7) 1.39(5) yes
C(7) C(8) 1.34(4) yes
C(8) C(9) 1.65(3) yes
C(9) C(10) 1.45(4) yes
C(9) C(13) 1.77(5) yes
C(10) C(11) 1.54(7) yes
C(11) C(12) 1.59(7) yes
C(12) C(13) 1.45(7) yes
C(14) C(15) 1.38(5) yes
C(15) C(16) 1.46(5) yes
C(16) C(17) 1.43(7) yes
C(17) C(18) 1.42(8) yes
C(18) C(19) 1.52(8) yes
C(19) C(20) 1.25(5) yes
C(20) C(21) 1.57(5) yes
C(21) C(22) 1.61(4) yes
C(22) C(23) 1.46(5) yes
C(23) C(24) 1.53(7) yes
C(24) C(25) 1.52(7) yes
C(25) C(26) 1.50(6) yes

loop_
_geom_contact_atom_site_label_1
_geom_contact_atom_site_label_2
_geom_contact_distance
_geom_contact_site_symmetry_2
Br(1) C(11) 3.58(6) 2_657
N(1) N(4) 3.57(4) 2_557
N(2) C(11) 3.19(6) 2_657
N(4) N(1) 3.57(4) 2_557
N(5) C(10) 3.15(4) 2_557
N(6) C(7) 3.46(6) 2_557
N(7) C(23) 3.41(5) 2_556
N(8) C(3) 3.55(7) 2_557
N(8) C(4) 3.27(7) 2_557
C(1) C(14) 3.46(8) 2_567
C(2) C(14) 3.09(5) 2_567
C(2) C(15) 3.35(5) 2_567
C(3) N(8) 3.55(7) 2_557
C(3) C(15) 3.54(8) 2_567
C(4) N(8) 3.27(7) 2_557
C(4) C(21) 3.49(6) 2_557
C(4) C(22) 3.08(7) 2_557
C(5) C(11) 3.41(7) 2_657
C(6) C(11) 3.03(7) 2_657
C(7) N(6) 3.46(6) 2_557
C(7) C(9) 3.57(5) 2_657
C(7) C(11) 3.43(8) 2_657
C(8) C(9) 3.51(3) 2_657
C(8) C(10) 3.35(3) 2_657
C(8) C(11) 3.51(6) 2_657
C(9) C(7) 3.57(5) 2_657
C(9) C(8) 3.51(3) 2_657
C(10) N(5) 3.15(4) 2_557
C(10) C(8) 3.35(3) 2_657
C(10) C(18) 3.56(7) 2_557
C(11) Br(1) 3.58(6) 2_657
C(11) N(2) 3.19(6) 2_657
C(11) C(5) 3.41(7) 2_657
C(11) C(6) 3.03(7) 2_657
C(11) C(7) 3.43(8) 2_657
C(11) C(8) 3.51(6) 2_657
C(14) C(1) 3.46(8) 2_567
C(14) C(2) 3.09(5) 2_567
C(15) C(2) 3.35(5) 2_567
C(15) C(3) 3.54(8) 2_567
C(18) C(10) 3.56(7) 2_557
C(19) C(24) 3.42(8) 2_556
C(21) C(4) 3.49(6) 2_557
C(21) C(23) 3.49(4) 2_556
C(22) C(4) 3.08(7) 2_557
C(23) N(7) 3.41(5) 2_556
C(23) C(21) 3.49(4) 2_556
C(24) C(19) 3.42(8) 2_556

loop_
_geom_torsion_atom_site_label_1
_geom_torsion_atom_site_label_2
_geom_torsion_atom_site_label_3
_geom_torsion_atom_site_label_4
_geom_torsion
Br(1) Cu(1) N(1) C(1) 62(4)
Br(1) Cu(1) N(1) C(5) -93(2)
Br(1) Cu(1) N(2) N(3) -109(5)
Br(1) Cu(1) N(2) C(6) 88(3)
Br(1) Cu(1) N(5) C(14) -27(3)
Br(1) Cu(1) N(5) C(18) 92(3)
Br(1) Cu(1) N(6) N(7) 84(4)
Br(1) Cu(1) N(6) C(19) -77(3)
N(1) Cu(1) N(2) N(3) 158(5)
N(1) Cu(1) N(2) C(6) -4(3)
N(2) Cu(1) N(1) C(1) 169(5)
N(2) Cu(1) N(1) C(5) 14(2)
N(1) Cu(1) N(5) C(14) 72(3)
N(1) Cu(1) N(5) C(18) -170(3)
N(5) Cu(1) N(1) C(1) -37(5)
N(5) Cu(1) N(1) C(5) 168(2)
N(1) Cu(1) N(6) N(7) -87(5)
N(1) Cu(1) N(6) C(19) 112(4)
N(6) Cu(1) N(1) C(1) -127(5)
N(6) Cu(1) N(1) C(5) 79(4)
N(2) Cu(1) N(5) C(14) 161(3)
N(2) Cu(1) N(5) C(18) -80(5)
N(5) Cu(1) N(2) N(3) 62(7)
N(5) Cu(1) N(2) C(6) -100(4)
N(2) Cu(1) N(6) N(7) -25(4)
N(2) Cu(1) N(6) C(19) 173(3)
N(6) Cu(1) N(2) N(3) 4(5)
N(6) Cu(1) N(2) C(6) -158(3)
N(5) Cu(1) N(6) N(7) 177(4)
N(5) Cu(1) N(6) C(19) 15(3)
N(6) Cu(1) N(5) C(14) -138(3)
N(6) Cu(1) N(5) C(18) -19(3)
Br(2) Cu(2) N(3) N(2) 87(2)
Br(2) Cu(2) N(3) C(8) -66(3)
Br(2) Cu(2) N(4) C(9) 99(2)
Br(2) Cu(2) N(4) C(13) -58(5)
Br(2) Cu(2) N(7) N(6) -102(3)
Br(2) Cu(2) N(7) C(21) 95(2)
Br(2) Cu(2) N(8) C(22) -112(3)
Br(2) Cu(2) N(8) C(26) 63(3)
N(3) Cu(2) N(4) C(9) -13(2)
N(3) Cu(2) N(4) C(13) -170(6)
N(4) Cu(2) N(3) N(2) 175(2)
N(4) Cu(2) N(3) C(8) 22(2)
N(3) Cu(2) N(7) N(6) 14(3)
N(3) Cu(2) N(7) C(21) -149(2)
N(7) Cu(2) N(3) N(2) -25(2)
N(7) Cu(2) N(3) C(8) -178(3)
N(3) Cu(2) N(8) C(22) 76(4)
N(3) Cu(2) N(8) C(26) -109(4)
N(8) Cu(2) N(3) N(2) -102(4)
N(8) Cu(2) N(3) C(8) 105(4)
N(4) Cu(2) N(7) N(6) 72(4)
N(4) Cu(2) N(7) C(21) -92(3)
N(7) Cu(2) N(4) C(9) -75(4)
N(7) Cu(2) N(4) C(13) 128(5)
N(4) Cu(2) N(8) C(22) 152(3)
N(4) Cu(2) N(8) C(26) -33(3)
N(8) Cu(2) N(4) C(9) -167(2)
N(8) Cu(2) N(4) C(13) 36(6)
N(7) Cu(2) N(8) C(22) -5(3)
N(7) Cu(2) N(8) C(26) 170(3)
N(8) Cu(2) N(7) N(6) 169(3)
N(8) Cu(2) N(7) C(21) 5(2)
Cu(1) N(1) C(1) C(2) -160(8)
Cu(1) N(1) C(5) C(4) 178(3)
Cu(1) N(1) C(5) C(6) -20(3)
C(1) N(1) C(5) C(4) 20(7)
C(1) N(1) C(5) C(6) -178(4)
C(5) N(1) C(1) C(2) -4(11)
Cu(1) N(2) N(3) Cu(2) 19(6)
Cu(1) N(2) N(3) C(8) 175(3)
Cu(1) N(2) C(6) C(5) -4(4)
Cu(1) N(2) C(6) C(7) 176(2)
N(3) N(2) C(6) C(5) -175(2)
N(3) N(2) C(6) C(7) 6(4)
C(6) N(2) N(3) Cu(2) -175(2)
C(6) N(2) N(3) C(8) -20(4)
Cu(2) N(3) C(8) C(7) -179.3(18)
Cu(2) N(3) C(8) C(9) -23(3)
N(2) N(3) C(8) C(7) 29(4)
N(2) N(3) C(8) C(9) -175(3)
Cu(2) N(4) C(9) C(8) 7(3)
Cu(2) N(4) C(9) C(10) -179(2)
Cu(2) N(4) C(9) C(13) -167(4)
Cu(2) N(4) C(13) C(9) 161(6)
Cu(2) N(4) C(13) C(12) -174(7)
C(9) N(4) C(13) C(12) 25(11)
C(13) N(4) C(9) C(8) 174(3)
C(13) N(4) C(9) C(10) -12(6)
Cu(1) N(5) C(14) C(15) -174(3)
Cu(1) N(5) C(18) C(17) -175(4)
Cu(1) N(5) C(18) C(19) 19(5)
C(14) N(5) C(18) C(17) -35(6)
C(14) N(5) C(18) C(19) 158(4)
C(18) N(5) C(14) C(15) 57(6)
Cu(1) N(6) N(7) Cu(2) 15(6)
Cu(1) N(6) N(7) C(21) 179(2)
Cu(1) N(6) C(19) C(18) -9(5)
Cu(1) N(6) C(19) C(20) -176(4)
N(7) N(6) C(19) C(18) -176(4)
N(7) N(6) C(19) C(20) 17(6)
C(19) N(6) N(7) Cu(2) 179(2)
C(19) N(6) N(7) C(21) -17(4)
Cu(2) N(7) C(21) C(20) -179.6(19)
Cu(2) N(7) C(21) C(22) -5(3)
N(6) N(7) C(21) C(20) 14(4)
N(6) N(7) C(21) C(22) -172(3)
Cu(2) N(8) C(22) C(21) 4(3)
Cu(2) N(8) C(22) C(23) 158(3)
Cu(2) N(8) C(26) C(25) 173(3)
C(22) N(8) C(26) C(25) -13(8)
C(26) N(8) C(22) C(21) -169(5)
C(26) N(8) C(22) C(23) -15(8)
N(1) C(1) C(2) C(3) 0(11)
C(1) C(2) C(3) C(4) -11(8)
C(2) C(3) C(4) C(5) 19(7)
C(3) C(4) C(5) N(1) -23(5)
C(3) C(4) C(5) C(6) 175(3)
N(1) C(5) C(6) N(2) 15(4)
N(1) C(5) C(6) C(7) -165(4)
C(4) C(5) C(6) N(2) -179(3)
C(4) C(5) C(6) C(7) 0(5)
N(2) C(6) C(7) C(8) 5(4)
C(5) C(6) C(7) C(8) -174(3)
C(6) C(7) C(8) N(3) -19(3)
C(6) C(7) C(8) C(9) -171(2)
N(3) C(8) C(9) N(4) 10(3)
N(3) C(8) C(9) C(10) -166(3)
N(3) C(8) C(9) C(13) 16(5)
C(7) C(8) C(9) N(4) 162(3)
C(7) C(8) C(9) C(10) -13(4)
C(7) C(8) C(9) C(13) 168(4)
N(4) C(9) C(10) C(11) 27(6)
N(4) C(9) C(13) C(12) -170(5)
C(8) C(9) C(10) C(11) -159(3)
C(8) C(9) C(13) N(4) -9(5)
C(8) C(9) C(13) C(12) -179(3)
C(10) C(9) C(13) N(4) 173(3)
C(10) C(9) C(13) C(12) 3(4)
C(13) C(9) C(10) C(11) 20(3)
C(9) C(10) C(11) C(12) -37(5)
C(10) C(11) C(12) C(13) 37(5)
C(11) C(12) C(13) N(4) -43(12)
C(11) C(12) C(13) C(9) -23(4)
N(5) C(14) C(15) C(16) -35(7)
C(14) C(15) C(16) C(17) -12(5)
C(15) C(16) C(17) C(18) 24(7)
C(16) C(17) C(18) N(5) 5(10)
C(16) C(17) C(18) C(19) 168(5)
N(5) C(18) C(19) N(6) -7(6)
N(5) C(18) C(19) C(20) 161(4)
C(17) C(18) C(19) N(6) -172(5)
C(17) C(18) C(19) C(20) -4(9)
N(6) C(19) C(20) C(21) -8(6)
C(18) C(19) C(20) C(21) -175(4)
C(19) C(20) C(21) N(7) -4(4)
C(19) C(20) C(21) C(22) -178(3)
N(7) C(21) C(22) N(8) 1(3)
N(7) C(21) C(22) C(23) -154(3)
C(20) C(21) C(22) N(8) 174(3)
C(20) C(21) C(22) C(23) 20(5)
N(8) C(22) C(23) C(24) 22(5)
C(21) C(22) C(23) C(24) 171(3)
C(22) C(23) C(24) C(25) -9(8)
C(23) C(24) C(25) C(26) -16(10)
C(24) C(25) C(26) N(8) 22(6)
